data_2240419
loop_
_publ_author_name
'Shin, Jong Won'
'Kim, Dae-Woong'
'Kim, Jin Hong'
'Moon, Dohyun'

_publ_section_title
;
 Crystal structure of
 <i>trans</i>-(1,8-dibutyl-1,3,6,8,10,13-hexaazacyclotetradecane-\k^4^<i>N</i>^3^,<i>N</i>^6^,<i>N</i>^10^,<i>N</i>^13^)bis(isonicotinato-\k<i>O</i>)copper(II)
 from synchrotron data
;
_journal_coeditor_code WM5115
_journal_issue 2
_journal_name_full 'Acta Crystallographica Section E'
_journal_page_first 203
_journal_page_last 205
_journal_paper_doi 10.1107/S2056989015001115
_journal_volume 71
_journal_year 2015
_chemical_formula_iupac '[Cu (C6 H4 N O2)2 (C16 H38 N6)]'
_chemical_formula_moiety 'C28 H46 Cu N8 O4'
_chemical_formula_sum 'C28 H46 Cu N8 O4'
_chemical_formula_weight 622.27
_chemical_name_systematic
;
<i>trans</i>-(1,8-Dibutyl-1,3,6,8,10,13-hexaazacyclotetradecane-\
\k^4^<i>N</i>^3^,<i>N</i>^6^,<i>N</i>^10^,<i>N</i>^13^)\
bis(isonicotinato-\k<i>O</i>)copper(II)
;
_space_group_crystal_system triclinic
_space_group_IT_number 2
_space_group_name_Hall '-P 1'
_space_group_name_H-M_alt 'P -1'
_symmetry_space_group_name_Hall '-P 1'
_symmetry_space_group_name_H-M 'P -1'
_atom_sites_solution_hydrogens geom
_audit_creation_method SHELXL-2014/7
_cell_angle_alpha 81.16(3)
_cell_angle_beta 87.14(3)
_cell_angle_gamma 86.68(3)
_cell_formula_units_Z 1
_cell_length_a 8.0490(16)
_cell_length_b 8.3000(17)
_cell_length_c 11.175(2)
_cell_measurement_reflns_used 21514
_cell_measurement_temperature 100(2)
_cell_measurement_theta_max 33.548
_cell_measurement_theta_min 0.361
_cell_volume 735.8(3)
_computing_cell_refinement
;
<i>HKL3000sm</i> (Otwinowski & Minor, 1997)
;
_computing_data_collection
;
<i>PAL ADSC Quantum-210 ADX</i> (Arvai & Nielsen, 1983)
;
_computing_data_reduction
;
<i>HKL3000sm</i> (Otwinowski & Minor, 1997)
;
_computing_molecular_graphics
;
<i>DIAMOND4</i> (Putz & Brandenburg, 2014)
;
_computing_publication_material
;
publCIF (Westrip, 2010)
;
_computing_structure_refinement
;
<i>SHELXL2014/7</i> (Sheldrick, 2008, 2015b)
;
_computing_structure_solution
;
<i>SHELXT2014/5</i> (Sheldrick, 2015a)
;
_diffrn_ambient_temperature 100(2)
_diffrn_measured_fraction_theta_full 0.946
_diffrn_measured_fraction_theta_max 0.932
_diffrn_measurement_device_type 'ADSC Q210 CCD area detector'
_diffrn_measurement_method 'omega scan'
_diffrn_radiation_type synchrotron
_diffrn_radiation_wavelength 0.630
_diffrn_reflns_av_R_equivalents 0.0180
_diffrn_reflns_limit_h_max 11
_diffrn_reflns_limit_h_min -11
_diffrn_reflns_limit_k_max 11
_diffrn_reflns_limit_k_min -11
_diffrn_reflns_limit_l_max 15
_diffrn_reflns_limit_l_min -15
_diffrn_reflns_number 7574
_diffrn_reflns_theta_full 22.210
_diffrn_reflns_theta_max 25.997
_diffrn_reflns_theta_min 2.726
_exptl_absorpt_coefficient_mu 0.572
_exptl_absorpt_correction_T_max 0.983
_exptl_absorpt_correction_T_min 0.958
_exptl_absorpt_correction_type empirical
_exptl_absorpt_process_details
;
(<i>HKL3000sm SCALEPACK</i>; Otwinowski & Minor, 1997)
;
_exptl_crystal_colour purple
_exptl_crystal_density_diffrn 1.404
_exptl_crystal_description needle
_exptl_crystal_F_000 331
_exptl_crystal_size_max 0.075
_exptl_crystal_size_mid 0.030
_exptl_crystal_size_min 0.030
_refine_diff_density_max 0.433
_refine_diff_density_min -0.623
_refine_ls_extinction_method none
_refine_ls_goodness_of_fit_ref 1.093
_refine_ls_hydrogen_treatment constr
_refine_ls_matrix_type full
_refine_ls_number_parameters 188
_refine_ls_number_reflns 3882
_refine_ls_number_restraints 0
_refine_ls_restrained_S_all 1.093
_refine_ls_R_factor_all 0.0327
_refine_ls_R_factor_gt 0.0300
_refine_ls_shift/su_max 0.000
_refine_ls_shift/su_mean 0.000
_refine_ls_structure_factor_coef Fsqd
_refine_ls_weighting_details 'w=1/[\s^2^(Fo^2^)+(0.0510P)^2^+0.1939P] where P=(Fo^2^+2Fc^2^)/3'
_refine_ls_weighting_scheme calc
_refine_ls_wR_factor_gt 0.0850
_refine_ls_wR_factor_ref 0.0862
_reflns_number_gt 3608
_reflns_number_total 3882
_reflns_threshold_expression I>2\s(I)
_cod_data_source_file wm5115sup1.cf
_cod_data_source_block I
_cod_database_code 2240419
_cod_database_fobs_code 2240419
_shelx_space_group_comment
;
The symmetry employed for this shelxl refinement is uniquely defined
by the following loop, which should always be used as a source of
symmetry information in preference to the above space-group names.
They are only intended as comments.
;
_shelx_estimated_absorpt_t_min 0.958
_shelx_estimated_absorpt_t_max 0.983

loop_
_space_group_symop_operation_xyz
'x, y, z'
'-x, -y, -z'

loop_
_atom_site_type_symbol
_atom_site_label
_atom_site_fract_x
_atom_site_fract_y
_atom_site_fract_z
_atom_site_U_iso_or_equiv
_atom_site_adp_type
_atom_site_calc_flag
_atom_site_occupancy
Cu Cu1 0.5000 0.5000 0.5000 0.01489(8) Uani d 1
O O1 0.43502(12) 0.38249(14) 0.32476(8) 0.0228(2) Uani d 1
O O2 0.19078(12) 0.51588(15) 0.27708(9) 0.0250(2) Uani d 1
N N1 0.27675(13) 0.62129(14) 0.50255(9) 0.0174(2) Uani d 1
H H1 0.2211 0.6111 0.4262 0.021 Uiso calc 1
N N2 0.60724(13) 0.68104(14) 0.38483(9) 0.0174(2) Uani d 1
H H2 0.5757 0.6720 0.3008 0.021 Uiso calc 1
N N3 0.37958(16) 0.88517(15) 0.40936(10) 0.0241(2) Uani d 1
N N4 0.36803(15) 0.28785(16) -0.10314(10) 0.0234(2) Uani d 1
C C1 0.17805(15) 0.53580(19) 0.60560(11) 0.0208(3) Uani d 1
H H1A 0.0580 0.5652 0.5960 0.025 Uiso calc 1
H H1B 0.2109 0.5678 0.6825 0.025 Uiso calc 1
C C2 0.28664(18) 0.79685(18) 0.50926(11) 0.0231(3) Uani d 1
H H2A 0.1722 0.8471 0.5123 0.028 Uiso calc 1
H H2B 0.3389 0.8084 0.5856 0.028 Uiso calc 1
C C3 0.55623(18) 0.84773(18) 0.40891(12) 0.0239(3) Uani d 1
H H3A 0.5973 0.8617 0.4885 0.029 Uiso calc 1
H H3B 0.6110 0.9276 0.3466 0.029 Uiso calc 1
C C4 0.78914(16) 0.64587(18) 0.39220(11) 0.0211(3) Uani d 1
H H4A 0.8291 0.6792 0.4666 0.025 Uiso calc 1
H H4B 0.8484 0.7070 0.3212 0.025 Uiso calc 1
C C5 0.30584(19) 0.90191(18) 0.29031(12) 0.0241(3) Uani d 1
H H5A 0.2879 0.7920 0.2709 0.029 Uiso calc 1
H H5B 0.3848 0.9552 0.2279 0.029 Uiso calc 1
C C6 0.13998(19) 1.00201(18) 0.28563(12) 0.0241(3) Uani d 1
H H6A 0.0599 0.9481 0.3470 0.029 Uiso calc 1
H H6B 0.1572 1.1119 0.3056 0.029 Uiso calc 1
C C7 0.06801(19) 1.0188(2) 0.16070(13) 0.0270(3) Uani d 1
H H7A 0.0460 0.9091 0.1425 0.032 Uiso calc 1
H H7B 0.1505 1.0676 0.0990 0.032 Uiso calc 1
C C8 -0.0932(2) 1.1251(2) 0.15327(15) 0.0373(4) Uani d 1
H H8A -0.1767 1.0745 0.2119 0.056 Uiso calc 1
H H8B -0.1347 1.1357 0.0713 0.056 Uiso calc 1
H H8C -0.0720 1.2335 0.1719 0.056 Uiso calc 1
C C9 0.31897(15) 0.43043(17) 0.25450(10) 0.0177(2) Uani d 1
C C10 0.48401(17) 0.2439(2) -0.02071(12) 0.0246(3) Uani d 1
H H10 0.5792 0.1802 -0.0429 0.029 Uiso calc 1
C C11 0.47339(16) 0.28583(18) 0.09515(11) 0.0204(3) Uani d 1
H H11 0.5587 0.2502 0.1504 0.024 Uiso calc 1
C C12 0.33664(14) 0.38038(16) 0.12895(10) 0.0157(2) Uani d 1
C C13 0.21551(16) 0.42803(18) 0.04430(11) 0.0198(2) Uani d 1
H H13 0.1201 0.4935 0.0636 0.024 Uiso calc 1
C C14 0.23614(17) 0.37841(19) -0.06890(11) 0.0223(3) Uani d 1
H H14 0.1517 0.4106 -0.1254 0.027 Uiso calc 1

loop_
_atom_site_aniso_label
_atom_site_aniso_U_11
_atom_site_aniso_U_22
_atom_site_aniso_U_33
_atom_site_aniso_U_12
_atom_site_aniso_U_13
_atom_site_aniso_U_23
Cu1 0.01176(11) 0.02337(13) 0.00843(10) 0.00026(7) 0.00131(6) 0.00020(7)
O1 0.0233(5) 0.0349(6) 0.0105(4) 0.0010(4) -0.0053(3) -0.0035(4)
O2 0.0172(4) 0.0447(6) 0.0148(4) 0.0016(4) 0.0002(3) -0.0113(4)
N1 0.0156(5) 0.0287(6) 0.0070(4) 0.0019(4) 0.0007(3) -0.0012(4)
N2 0.0161(5) 0.0262(6) 0.0094(4) -0.0021(4) 0.0000(3) -0.0002(4)
N3 0.0318(6) 0.0249(6) 0.0143(5) 0.0043(5) -0.0003(4) -0.0009(4)
N4 0.0251(6) 0.0351(7) 0.0098(4) 0.0011(5) 0.0002(4) -0.0042(4)
C1 0.0136(5) 0.0381(7) 0.0095(5) 0.0004(5) 0.0026(4) -0.0016(5)
C2 0.0297(7) 0.0266(7) 0.0116(5) 0.0075(5) 0.0013(5) -0.0026(5)
C3 0.0306(7) 0.0231(6) 0.0182(6) -0.0035(5) -0.0010(5) -0.0029(5)
C4 0.0154(5) 0.0353(7) 0.0120(5) -0.0057(5) 0.0016(4) -0.0009(5)
C5 0.0326(7) 0.0241(7) 0.0136(5) 0.0050(5) 0.0005(5) 0.0003(5)
C6 0.0310(7) 0.0232(6) 0.0166(6) 0.0032(5) 0.0005(5) -0.0004(5)
C7 0.0299(7) 0.0314(7) 0.0182(6) 0.0027(6) -0.0001(5) -0.0010(5)
C8 0.0307(8) 0.0520(10) 0.0250(7) 0.0082(7) 0.0013(6) 0.0032(7)
C9 0.0163(5) 0.0290(7) 0.0080(5) -0.0057(4) 0.0003(4) -0.0022(4)
C10 0.0233(6) 0.0365(8) 0.0135(5) 0.0061(5) 0.0009(5) -0.0057(5)
C11 0.0186(6) 0.0314(7) 0.0104(5) 0.0025(5) -0.0020(4) -0.0014(5)
C12 0.0146(5) 0.0254(6) 0.0069(4) -0.0034(4) 0.0005(4) -0.0007(4)
C13 0.0170(5) 0.0326(7) 0.0094(5) 0.0023(5) -0.0008(4) -0.0027(5)
C14 0.0216(6) 0.0362(7) 0.0088(5) 0.0015(5) -0.0031(4) -0.0029(5)

loop_
_atom_type_symbol
_atom_type_description
_atom_type_scat_dispersion_real
_atom_type_scat_dispersion_imag
_atom_type_scat_source
C C 0.0020 0.0010 'International Tables Vol C Tables 4.2.6.8 and 6.1.1.4'
H H 0.0000 0.0000 'International Tables Vol C Tables 4.2.6.8 and 6.1.1.4'
N N 0.0050 0.0020 'International Tables Vol C Tables 4.2.6.8 and 6.1.1.4'
O O 0.0090 0.0050 'International Tables Vol C Tables 4.2.6.8 and 6.1.1.4'
Cu Cu 0.3550 1.0370 'International Tables Vol C Tables 4.2.6.8 and 6.1.1.4'

loop_
_geom_angle_atom_site_label_1
_geom_angle_atom_site_label_2
_geom_angle_atom_site_label_3
_geom_angle_site_symmetry_1
_geom_angle_site_symmetry_3
_geom_angle
N1 Cu1 N1 2_666 . 180.0
N1 Cu1 N2 2_666 . 86.38(5)
N1 Cu1 N2 . . 93.62(5)
N1 Cu1 N2 2_666 2_666 93.62(5)
N1 Cu1 N2 . 2_666 86.38(5)
N2 Cu1 N2 . 2_666 180.00(5)
N1 Cu1 O1 2_666 2_666 91.88(5)
N1 Cu1 O1 . 2_666 88.12(5)
N2 Cu1 O1 . 2_666 92.34(4)
N2 Cu1 O1 2_666 2_666 87.66(4)
N1 Cu1 O1 2_666 . 88.12(5)
N1 Cu1 O1 . . 91.88(5)
N2 Cu1 O1 . . 87.66(4)
N2 Cu1 O1 2_666 . 92.34(4)
O1 Cu1 O1 2_666 . 180.0
C9 O1 Cu1 . . 126.16(9)
C2 N1 C1 . . 112.34(10)
C2 N1 Cu1 . . 113.64(9)
C1 N1 Cu1 . . 106.52(8)
C2 N1 H1 . . 108.0
C1 N1 H1 . . 108.0
Cu1 N1 H1 . . 108.0
C4 N2 C3 . . 112.40(11)
C4 N2 Cu1 . . 105.83(8)
C3 N2 Cu1 . . 114.38(8)
C4 N2 H2 . . 108.0
C3 N2 H2 . . 108.0
Cu1 N2 H2 . . 108.0
C3 N3 C2 . . 114.61(11)
C3 N3 C5 . . 114.92(11)
C2 N3 C5 . . 116.23(12)
C14 N4 C10 . . 116.32(12)
N1 C1 C4 . 2_666 108.03(10)
N1 C1 H1A . . 110.1
C4 C1 H1A 2_666 . 110.1
N1 C1 H1B . . 110.1
C4 C1 H1B 2_666 . 110.1
H1A C1 H1B . . 108.4
N3 C2 N1 . . 114.08(11)
N3 C2 H2A . . 108.7
N1 C2 H2A . . 108.7
N3 C2 H2B . . 108.7
N1 C2 H2B . . 108.7
H2A C2 H2B . . 107.6
N3 C3 N2 . . 114.67(12)
N3 C3 H3A . . 108.6
N2 C3 H3A . . 108.6
N3 C3 H3B . . 108.6
N2 C3 H3B . . 108.6
H3A C3 H3B . . 107.6
N2 C4 C1 . 2_666 107.66(11)
N2 C4 H4A . . 110.2
C1 C4 H4A 2_666 . 110.2
N2 C4 H4B . . 110.2
C1 C4 H4B 2_666 . 110.2
H4A C4 H4B . . 108.5
N3 C5 C6 . . 112.45(12)
N3 C5 H5A . . 109.1
C6 C5 H5A . . 109.1
N3 C5 H5B . . 109.1
C6 C5 H5B . . 109.1
H5A C5 H5B . . 107.8
C7 C6 C5 . . 111.11(12)
C7 C6 H6A . . 109.4
C5 C6 H6A . . 109.4
C7 C6 H6B . . 109.4
C5 C6 H6B . . 109.4
H6A C6 H6B . . 108.0
C6 C7 C8 . . 111.54(13)
C6 C7 H7A . . 109.3
C8 C7 H7A . . 109.3
C6 C7 H7B . . 109.3
C8 C7 H7B . . 109.3
H7A C7 H7B . . 108.0
C7 C8 H8A . . 109.5
C7 C8 H8B . . 109.5
H8A C8 H8B . . 109.5
C7 C8 H8C . . 109.5
H8A C8 H8C . . 109.5
H8B C8 H8C . . 109.5
O2 C9 O1 . . 126.75(12)
O2 C9 C12 . . 116.76(11)
O1 C9 C12 . . 116.49(11)
N4 C10 C11 . . 123.95(13)
N4 C10 H10 . . 118.0
C11 C10 H10 . . 118.0
C12 C11 C10 . . 119.03(12)
C12 C11 H11 . . 120.5
C10 C11 H11 . . 120.5
C11 C12 C13 . . 117.81(11)
C11 C12 C9 . . 121.25(11)
C13 C12 C9 . . 120.94(11)
C14 C13 C12 . . 118.98(12)
C14 C13 H13 . . 120.5
C12 C13 H13 . . 120.5
N4 C14 C13 . . 123.90(12)
N4 C14 H14 . . 118.1
C13 C14 H14 . . 118.1

loop_
_geom_bond_atom_site_label_1
_geom_bond_atom_site_label_2
_geom_bond_site_symmetry_2
_geom_bond_distance
Cu1 N1 2_666 2.0093(12)
Cu1 N1 . 2.0093(12)
Cu1 N2 . 2.0260(13)
Cu1 N2 2_666 2.0261(13)
Cu1 O1 2_666 2.4100(11)
Cu1 O1 . 2.4100(11)
O1 C9 . 1.2576(16)
O2 C9 . 1.2551(17)
N1 C2 . 1.4775(19)
N1 C1 . 1.4778(16)
N1 H1 . 1.0000
N2 C4 . 1.4801(16)
N2 C3 . 1.4807(19)
N2 H2 . 1.0000
N3 C3 . 1.4377(19)
N3 C2 . 1.4394(19)
N3 C5 . 1.4676(18)
N4 C14 . 1.3393(18)
N4 C10 . 1.3402(18)
C1 C4 2_666 1.512(2)
C1 H1A . 0.9900
C1 H1B . 0.9900
C2 H2A . 0.9900
C2 H2B . 0.9900
C3 H3A . 0.9900
C3 H3B . 0.9900
C4 C1 2_666 1.512(2)
C4 H4A . 0.9900
C4 H4B . 0.9900
C5 C6 . 1.530(2)
C5 H5A . 0.9900
C5 H5B . 0.9900
C6 C7 . 1.522(2)
C6 H6A . 0.9900
C6 H6B . 0.9900
C7 C8 . 1.525(2)
C7 H7A . 0.9900
C7 H7B . 0.9900
C8 H8A . 0.9800
C8 H8B . 0.9800
C8 H8C . 0.9800
C9 C12 . 1.5211(17)
C10 C11 . 1.3888(18)
C10 H10 . 0.9500
C11 C12 . 1.3855(18)
C11 H11 . 0.9500
C12 C13 . 1.3908(16)
C13 C14 . 1.3887(17)
C13 H13 . 0.9500
C14 H14 . 0.9500

loop_
_geom_hbond_atom_site_label_D
_geom_hbond_atom_site_label_H
_geom_hbond_atom_site_label_A
_geom_hbond_site_symmetry_A
_geom_hbond_distance_DH
_geom_hbond_distance_HA
_geom_hbond_distance_DA
_geom_hbond_angle_DHA
N1 H1 O2 . 1.00 1.98 2.9179(16) 154.7
N2 H2 N4 2_665 1.00 2.21 3.1160(16) 149.9

loop_
_geom_torsion_atom_site_label_1
_geom_torsion_atom_site_label_2
_geom_torsion_atom_site_label_3
_geom_torsion_atom_site_label_4
_geom_torsion_site_symmetry_4
_geom_torsion
C2 N1 C1 C4 2_666 -166.01(10)
Cu1 N1 C1 C4 2_666 -40.98(11)
C3 N3 C2 N1 . -70.73(16)
C5 N3 C2 N1 . 67.19(15)
C1 N1 C2 N3 . -179.05(10)
Cu1 N1 C2 N3 . 59.93(13)
C2 N3 C3 N2 . 68.49(15)
C5 N3 C3 N2 . -69.99(15)
C4 N2 C3 N3 . -176.79(10)
Cu1 N2 C3 N3 . -56.07(13)
C3 N2 C4 C1 2_666 167.50(10)
Cu1 N2 C4 C1 2_666 41.99(10)
C3 N3 C5 C6 . -158.17(12)
C2 N3 C5 C6 . 64.03(16)
N3 C5 C6 C7 . 179.31(12)
C5 C6 C7 C8 . -177.30(14)
Cu1 O1 C9 O2 . -20.4(2)
Cu1 O1 C9 C12 . 159.19(8)
C14 N4 C10 C11 . 0.4(2)
N4 C10 C11 C12 . -0.8(2)
C10 C11 C12 C13 . 0.3(2)
C10 C11 C12 C9 . -179.76(13)
O2 C9 C12 C11 . -179.88(13)
O1 C9 C12 C11 . 0.48(19)
O2 C9 C12 C13 . 0.02(19)
O1 C9 C12 C13 . -179.62(12)
C11 C12 C13 C14 . 0.4(2)
C9 C12 C13 C14 . -179.48(12)
C10 N4 C14 C13 . 0.4(2)
C12 C13 C14 N4 . -0.8(2)
